data_4100986
loop_
_publ_author_name
'Borst, Mark L. G.'
'Bulo, Rosa E.'
'Gibney, Daniele J.'
'Alem, Yonathan'
'de Kanter, Franciscus J. J.'
'Ehlers, Andreas W.'
'Schakel, Marius'
'Lutz, Martin'
'Spek, Anthony L.'
'Lammertsma, Koop'

_publ_section_title
;
3H-Benzophosphepine Complexes: Versatile
Phosphinidene Precursors
;
_journal_name_full 'Journal of the American Chemical Society'
_journal_year 2005
_chemical_formula_moiety 'C32 H16 Mo2 O10 P2'
_chemical_formula_sum 'C32 H16 Mo2 O10 P2'
_chemical_formula_weight 814.27
_space_group_IT_number 2
_space_group_name_Hall '-P 1'
_space_group_name_H-M_alt 'P -1'
_symmetry_cell_setting triclinic
_symmetry_space_group_name_Hall '-P 1'
_symmetry_space_group_name_H-M 'P -1'
_cell_angle_alpha 90.529(2)
_cell_angle_beta 98.060(1)
_cell_angle_gamma 104.808(2)
_cell_formula_units_Z 2
_cell_length_a 9.2748(4)
_cell_length_b 12.0660(6)
_cell_length_c 15.2717(6)
_cell_measurement_temperature 150(2)
_cell_volume 1634.16(12)
_diffrn_ambient_temperature 150(2)
_exptl_crystal_density_diffrn 1.655
_cod_database_code 4100986

loop_
_symmetry_equiv_pos_as_xyz
'x, y, z'
'-x, -y, -z'

loop_
_atom_site_label
_atom_site_type_symbol
_atom_site_fract_x
_atom_site_fract_y
_atom_site_fract_z
_atom_site_U_iso_or_equiv
_atom_site_adp_type
_atom_site_occupancy
_atom_site_symmetry_multiplicity
_atom_site_calc_flag
_atom_site_refinement_flags
_atom_site_disorder_assembly
_atom_site_disorder_group
Mo1 Mo 0.46661(2) 1.163408(17) 0.211087(13) 0.02273(7) Uani 1 1 d . . .
Mo2 Mo 0.26778(2) 0.630866(17) 0.359924(14) 0.02582(7) Uani 1 1 d . . .
P1 P 0.19341(7) 1.05267(5) 0.18754(4) 0.02216(13) Uani 1 1 d . . .
P2 P 0.01157(7) 0.66155(5) 0.32127(4) 0.02563(14) Uani 1 1 d . . .
O1 O 0.4034(3) 1.4106(2) 0.20600(19) 0.0625(7) Uani 1 1 d . . .
O2 O 0.4800(2) 1.1832(2) 0.00502(13) 0.0420(5) Uani 1 1 d . . .
O3 O 0.5524(3) 0.9229(2) 0.21021(16) 0.0522(6) Uani 1 1 d . . .
O4 O 0.4545(3) 1.1695(2) 0.41898(14) 0.0540(6) Uani 1 1 d . . .
O5 O 0.8157(2) 1.2828(2) 0.24110(16) 0.0503(6) Uani 1 1 d . . .
O6 O 0.1967(4) 0.6168(2) 0.55815(16) 0.0610(7) Uani 1 1 d . . .
O7 O 0.1469(3) 0.35920(18) 0.34022(19) 0.0617(7) Uani 1 1 d . . .
O8 O 0.3298(3) 0.6507(2) 0.15922(17) 0.0584(7) Uani 1 1 d . . .
O9 O 0.4106(2) 0.90096(16) 0.39337(14) 0.0413(5) Uani 1 1 d . . .
O10 O 0.5741(3) 0.5745(3) 0.4272(3) 0.1289(19) Uani 1 1 d . . .
C1 C -0.0085(3) 0.9780(2) 0.33178(15) 0.0224(5) Uani 1 1 d . . .
C2 C -0.0819(3) 0.8841(2) 0.37819(15) 0.0228(5) Uani 1 1 d . . .
C3 C -0.1795(3) 0.9015(2) 0.43574(16) 0.0287(5) Uani 1 1 d . . .
H3 H -0.2290 0.8390 0.4672 0.034 Uiso 1 1 calc R . .
C4 C -0.2051(3) 1.0082(3) 0.44764(17) 0.0333(6) Uani 1 1 d . . .
H4 H -0.2730 1.0183 0.4864 0.040 Uiso 1 1 calc R . .
C5 C -0.1320(3) 1.1005(2) 0.40308(17) 0.0323(6) Uani 1 1 d . . .
H5 H -0.1490 1.1739 0.4117 0.039 Uiso 1 1 calc R . .
C6 C -0.0343(3) 1.0855(2) 0.34607(16) 0.0275(5) Uani 1 1 d . . .
H6 H 0.0160 1.1493 0.3161 0.033 Uiso 1 1 calc R . .
C7 C 0.0857(3) 0.9681(2) 0.26497(15) 0.0229(5) Uani 1 1 d . . .
C8 C 0.1239(3) 0.9035(2) 0.20759(16) 0.0259(5) Uani 1 1 d . . .
H8 H 0.117(4) 0.831(3) 0.186(2) 0.042(9) Uiso 1 1 d . . .
C9 C -0.0624(3) 0.7686(2) 0.36978(17) 0.0270(5) Uani 1 1 d . . .
C10 C -0.1061(3) 0.6677(2) 0.4029(2) 0.0357(6) Uani 1 1 d . . .
H10 H -0.163(3) 0.629(3) 0.447(2) 0.034(8) Uiso 1 1 d . . .
C11 C 0.0509(3) 1.0937(2) 0.10848(15) 0.0234(5) Uani 1 1 d . . .
C12 C 0.0929(3) 1.1921(2) 0.06053(17) 0.0296(5) Uani 1 1 d . . .
H12 H 0.1961 1.2332 0.0657 0.036 Uiso 1 1 calc R . .
C13 C -0.0159(3) 1.2302(2) 0.00508(18) 0.0347(6) Uani 1 1 d . . .
H13 H 0.0133 1.2965 -0.0280 0.042 Uiso 1 1 calc R . .
C14 C -0.1659(3) 1.1715(2) -0.00162(17) 0.0330(6) Uani 1 1 d . . .
H14 H -0.2402 1.1985 -0.0381 0.040 Uiso 1 1 calc R . .
C15 C -0.2084(3) 1.0733(2) 0.04472(17) 0.0308(5) Uani 1 1 d . . .
H15 H -0.3117 1.0325 0.0392 0.037 Uiso 1 1 calc R . .
C16 C -0.1012(3) 1.0339(2) 0.09909(16) 0.0281(5) Uani 1 1 d . . .
H16 H -0.1313 0.9660 0.1301 0.034 Uiso 1 1 calc R . .
C17 C -0.1086(3) 0.6106(2) 0.21534(18) 0.0307(6) Uani 1 1 d . . .
C18 C -0.0782(3) 0.5266(2) 0.1637(2) 0.0381(6) Uani 1 1 d . . .
H18 H 0.0056 0.4968 0.1831 0.046 Uiso 1 1 calc R . .
C19 C -0.1695(4) 0.4857(3) 0.0836(2) 0.0459(7) Uani 1 1 d . . .
H19 H -0.1490 0.4272 0.0491 0.055 Uiso 1 1 calc R . .
C20 C -0.2903(3) 0.5303(3) 0.0545(2) 0.0474(8) Uani 1 1 d . . .
H20 H -0.3518 0.5030 -0.0004 0.057 Uiso 1 1 calc R . .
C21 C -0.3213(3) 0.6141(3) 0.1047(2) 0.0481(8) Uani 1 1 d . . .
H21 H -0.4040 0.6447 0.0841 0.058 Uiso 1 1 calc R . .
C22 C -0.2322(3) 0.6545(3) 0.1857(2) 0.0396(7) Uani 1 1 d . . .
H22 H -0.2552 0.7114 0.2207 0.048 Uiso 1 1 calc R . .
C23 C 0.4228(3) 1.3211(2) 0.20874(19) 0.0367(6) Uani 1 1 d . . .
C24 C 0.4729(3) 1.1732(2) 0.07828(17) 0.0291(5) Uani 1 1 d . . .
C25 C 0.5194(3) 1.0072(2) 0.21105(18) 0.0328(6) Uani 1 1 d . . .
C26 C 0.4596(3) 1.1654(2) 0.34574(18) 0.0334(6) Uani 1 1 d . . .
C27 C 0.6894(3) 1.2410(2) 0.23070(17) 0.0329(6) Uani 1 1 d . . .
C28 C 0.2233(4) 0.6223(2) 0.4882(2) 0.0378(6) Uani 1 1 d . . .
C29 C 0.1846(3) 0.4562(2) 0.3445(2) 0.0368(6) Uani 1 1 d . . .
C30 C 0.3078(3) 0.6431(2) 0.2302(2) 0.0371(6) Uani 1 1 d . . .
C31 C 0.3594(3) 0.8049(2) 0.38067(17) 0.0312(5) Uani 1 1 d . . .
C32 C 0.4659(4) 0.5978(3) 0.4012(3) 0.0608(11) Uani 1 1 d . . .

loop_
_atom_site_aniso_label
_atom_site_aniso_U_11
_atom_site_aniso_U_22
_atom_site_aniso_U_33
_atom_site_aniso_U_23
_atom_site_aniso_U_13
_atom_site_aniso_U_12
Mo1 0.02386(11) 0.02443(12) 0.01913(11) 0.00634(8) 0.00344(8) 0.00454(8)
Mo2 0.02232(12) 0.02135(12) 0.03315(13) 0.00632(9) 0.00005(9) 0.00647(8)
P1 0.0240(3) 0.0242(3) 0.0188(3) 0.0063(2) 0.0051(2) 0.0059(2)
P2 0.0229(3) 0.0214(3) 0.0322(3) 0.0070(2) 0.0020(3) 0.0059(2)
O1 0.0852(19) 0.0378(13) 0.0751(18) 0.0092(12) 0.0273(15) 0.0268(13)
O2 0.0439(11) 0.0605(14) 0.0258(10) 0.0137(9) 0.0105(9) 0.0178(10)
O3 0.0706(16) 0.0397(12) 0.0571(14) 0.0121(11) 0.0220(12) 0.0264(11)
O4 0.0751(17) 0.0543(14) 0.0257(11) 0.0033(9) 0.0090(11) 0.0036(12)
O5 0.0280(10) 0.0565(14) 0.0561(14) 0.0250(11) -0.0033(9) -0.0032(9)
O6 0.106(2) 0.0442(13) 0.0373(13) 0.0114(10) 0.0148(13) 0.0254(14)
O7 0.0628(15) 0.0247(11) 0.090(2) 0.0046(11) -0.0018(14) 0.0048(10)
O8 0.0838(19) 0.0533(15) 0.0513(15) 0.0150(12) 0.0337(14) 0.0285(13)
O9 0.0498(12) 0.0275(10) 0.0396(11) 0.0043(8) 0.0032(9) -0.0007(9)
O10 0.0284(13) 0.123(3) 0.237(5) 0.111(3) 0.007(2) 0.0262(16)
C1 0.0234(11) 0.0265(12) 0.0169(10) 0.0041(9) -0.0008(9) 0.0074(9)
C2 0.0224(11) 0.0274(12) 0.0186(11) 0.0048(9) 0.0001(9) 0.0081(9)
C3 0.0270(12) 0.0371(14) 0.0233(12) 0.0076(10) 0.0067(10) 0.0088(11)
C4 0.0345(14) 0.0465(16) 0.0229(12) 0.0004(11) 0.0059(11) 0.0169(12)
C5 0.0423(15) 0.0351(14) 0.0240(12) -0.0003(10) 0.0029(11) 0.0189(12)
C6 0.0368(13) 0.0275(12) 0.0181(11) 0.0028(9) 0.0012(10) 0.0094(10)
C7 0.0242(11) 0.0237(11) 0.0194(11) 0.0073(9) 0.0005(9) 0.0049(9)
C8 0.0299(12) 0.0250(12) 0.0248(12) 0.0070(10) 0.0062(10) 0.0090(10)
C9 0.0228(11) 0.0308(13) 0.0281(12) 0.0081(10) 0.0038(9) 0.0079(10)
C10 0.0307(13) 0.0353(14) 0.0438(16) 0.0185(12) 0.0136(12) 0.0086(11)
C11 0.0286(12) 0.0276(12) 0.0151(10) 0.0019(9) 0.0028(9) 0.0096(10)
C12 0.0285(12) 0.0351(14) 0.0253(12) 0.0090(10) 0.0050(10) 0.0075(11)
C13 0.0371(14) 0.0400(15) 0.0295(13) 0.0129(11) 0.0056(11) 0.0139(12)
C14 0.0345(13) 0.0456(16) 0.0228(12) 0.0045(11) 0.0027(10) 0.0181(12)
C15 0.0255(12) 0.0410(15) 0.0252(12) 0.0001(11) 0.0015(10) 0.0087(11)
C16 0.0311(13) 0.0296(13) 0.0232(12) 0.0031(10) 0.0054(10) 0.0061(10)
C17 0.0252(12) 0.0233(12) 0.0387(14) 0.0066(11) -0.0028(11) 0.0014(10)
C18 0.0389(15) 0.0254(13) 0.0453(16) 0.0032(12) -0.0067(13) 0.0068(11)
C19 0.0519(18) 0.0315(15) 0.0456(17) -0.0034(13) -0.0046(14) 0.0017(13)
C20 0.0379(16) 0.0469(18) 0.0441(17) 0.0045(14) -0.0101(14) -0.0041(14)
C21 0.0281(14) 0.0549(19) 0.0539(19) 0.0124(16) -0.0111(13) 0.0066(13)
C22 0.0276(13) 0.0383(15) 0.0504(18) 0.0052(13) -0.0019(12) 0.0082(12)
C23 0.0434(16) 0.0326(14) 0.0373(15) 0.0053(12) 0.0140(12) 0.0110(12)
C24 0.0252(12) 0.0353(14) 0.0278(13) 0.0073(11) 0.0066(10) 0.0081(10)
C25 0.0365(14) 0.0327(14) 0.0306(13) 0.0095(11) 0.0101(11) 0.0084(11)
C26 0.0374(14) 0.0324(14) 0.0250(13) 0.0045(11) 0.0034(11) 0.0002(11)
C27 0.0336(14) 0.0344(14) 0.0273(13) 0.0123(11) 0.0006(11) 0.0040(11)
C28 0.0484(17) 0.0281(14) 0.0369(16) 0.0053(12) 0.0004(13) 0.0130(12)
C29 0.0323(14) 0.0310(15) 0.0455(16) 0.0073(12) 0.0017(12) 0.0078(11)
C30 0.0380(15) 0.0296(14) 0.0490(18) 0.0067(12) 0.0130(13) 0.0146(12)
C31 0.0312(13) 0.0321(14) 0.0285(13) 0.0070(10) 0.0005(10) 0.0068(11)
C32 0.0293(15) 0.053(2) 0.100(3) 0.040(2) 0.0051(17) 0.0119(14)

loop_
_geom_bond_atom_site_label_1
_geom_bond_atom_site_label_2
_geom_bond_distance
_geom_bond_site_symmetry_2
_geom_bond_publ_flag
Mo1 C27 2.017(3) . ?
Mo1 C24 2.041(3) . ?
Mo1 C23 2.044(3) . ?
Mo1 C25 2.065(3) . ?
Mo1 C26 2.067(3) . ?
Mo1 P1 2.5180(6) . ?
Mo2 C32 1.997(3) . ?
Mo2 C29 2.050(3) . ?
Mo2 C28 2.055(3) . ?
Mo2 C31 2.057(3) . ?
Mo2 C30 2.066(3) . ?
Mo2 P2 2.4885(7) . ?
P1 C8 1.795(3) . ?
P1 C7 1.808(2) . ?
P1 C11 1.830(2) . ?
P2 C10 1.781(3) . ?
P2 C9 1.808(3) . ?
P2 C17 1.834(3) . ?
O1 C23 1.139(4) . ?
O2 C24 1.136(3) . ?
O3 C25 1.135(3) . ?
O4 C26 1.127(3) . ?
O5 C27 1.138(3) . ?
O6 C28 1.129(4) . ?
O7 C29 1.131(3) . ?
O8 C30 1.132(4) . ?
O9 C31 1.138(3) . ?
O10 C32 1.130(4) . ?
C1 C6 1.399(3) . ?
C1 C2 1.416(3) . ?
C1 C7 1.456(3) . ?
C2 C3 1.398(3) . ?
C2 C9 1.457(3) . ?
C3 C4 1.382(4) . ?
C3 H3 0.9500 . ?
C4 C5 1.386(4) . ?
C4 H4 0.9500 . ?
C5 C6 1.383(4) . ?
C5 H5 0.9500 . ?
C6 H6 0.9500 . ?
C7 C8 1.311(4) . ?
C8 H8 0.91(3) . ?
C9 C10 1.311(4) . ?
C10 H10 0.96(3) . ?
C11 C16 1.397(3) . ?
C11 C12 1.399(3) . ?
C12 C13 1.397(4) . ?
C12 H12 0.9500 . ?
C13 C14 1.379(4) . ?
C13 H13 0.9500 . ?
C14 C15 1.384(4) . ?
C14 H14 0.9500 . ?
C15 C16 1.385(4) . ?
C15 H15 0.9500 . ?
C16 H16 0.9500 . ?
C17 C18 1.386(4) . ?
C17 C22 1.403(4) . ?
C18 C19 1.393(4) . ?
C18 H18 0.9500 . ?
C19 C20 1.384(5) . ?
C19 H19 0.9500 . ?
C20 C21 1.375(5) . ?
C20 H20 0.9500 . ?
C21 C22 1.396(4) . ?
C21 H21 0.9500 . ?
C22 H22 0.9500 . ?
